data_7235044
loop_
_publ_author_name
'Xiao-Lin Lu'
'Min Xia'

_publ_section_title
;
 Multi-stimuli response of a novel half-cut cruciform and its application
 as a security ink
;
_journal_name_full 'Journal of Materials Chemistry C'
_journal_page_first 9350
_journal_page_last 9358
_journal_paper_doi 10.1039/C6TC02618D
_journal_volume 4
_journal_year 2016
_chemical_formula_moiety 'C23 H20 N2 S'
_chemical_formula_sum 'C23 H20 N2 S'
_chemical_formula_weight 356.47
_chemical_melting_point 388.8(7)
_chemical_name_systematic '(E)-2'-[2-(benzo[d]thiazol-2-yl)vinyl]-N, N-dimethyl-(1,1'-biphenyl)-4-amine'
_space_group_crystal_system monoclinic
_space_group_IT_number 14
_space_group_name_Hall '-P 2ybc'
_space_group_name_H-M_alt 'P 1 21/c 1'
_atom_sites_solution_hydrogens geom
_atom_sites_solution_primary direct
_atom_sites_solution_secondary difmap
_cell_angle_alpha 90.00
_cell_angle_beta 99.738(6)
_cell_angle_gamma 90.00
_cell_formula_units_Z 4
_cell_length_a 12.5537(8)
_cell_length_b 6.3103(4)
_cell_length_c 23.6534(17)
_cell_measurement_reflns_used 1938
_cell_measurement_temperature 170.
_cell_measurement_theta_max 29.6016
_cell_measurement_theta_min 3.2218
_cell_volume 1846.8(2)
_computing_cell_refinement
;
CrysAlisPro, Agilent Technologies,
Version 1.171.35.11 (release 16-05-2011 CrysAlis171 .NET)
(compiled May 16 2011,17:55:39)
;
_computing_data_collection
;
CrysAlisPro, Agilent Technologies,
Version 1.171.35.11 (release 16-05-2011 CrysAlis171 .NET)
(compiled May 16 2011,17:55:39)
;
_computing_data_reduction
;
CrysAlisPro, Agilent Technologies,
Version 1.171.35.11 (release 16-05-2011 CrysAlis171 .NET)
(compiled May 16 2011,17:55:39)
;
_computing_molecular_graphics 'Olex2 (Dolomanov et al., 2009)'
_computing_publication_material 'Olex2 (Dolomanov et al., 2009)'
_computing_structure_refinement 'ShelXL (Sheldrick, 2008)'
_computing_structure_solution 'ShelXS (Sheldrick, 2008)'
_diffrn_ambient_temperature 170.
_diffrn_detector_area_resol_mean 10.3592
_diffrn_measured_fraction_theta_full 0.996
_diffrn_measured_fraction_theta_max 0.996
_diffrn_measurement_device_type 'Xcalibur, Atlas, Gemini ultra'
_diffrn_measurement_method '\w scans'
_diffrn_orient_matrix_UB_11 -0.0424385000
_diffrn_orient_matrix_UB_12 -0.0142350000
_diffrn_orient_matrix_UB_13 0.0159793000
_diffrn_orient_matrix_UB_21 -0.0371176000
_diffrn_orient_matrix_UB_22 -0.0145711000
_diffrn_orient_matrix_UB_23 -0.0258398000
_diffrn_orient_matrix_UB_31 0.0103876000
_diffrn_orient_matrix_UB_32 -0.1105918000
_diffrn_orient_matrix_UB_33 0.0013639000
_diffrn_radiation_monochromator graphite
_diffrn_radiation_type MoK\a
_diffrn_radiation_wavelength 0.71073
_diffrn_reflns_av_R_equivalents 0.0356
_diffrn_reflns_av_unetI/netI 0.0492
_diffrn_reflns_limit_h_max 15
_diffrn_reflns_limit_h_min -11
_diffrn_reflns_limit_k_max 7
_diffrn_reflns_limit_k_min -6
_diffrn_reflns_limit_l_max 22
_diffrn_reflns_limit_l_min -28
_diffrn_reflns_number 7064
_diffrn_reflns_theta_full 25.35
_diffrn_reflns_theta_max 25.35
_diffrn_reflns_theta_min 3.34
_diffrn_source 'Enhance (Mo) X-ray Source'
_exptl_absorpt_coefficient_mu 0.184
_exptl_absorpt_correction_T_max 1.00000
_exptl_absorpt_correction_T_min 0.96759
_exptl_absorpt_correction_type multi-scan
_exptl_absorpt_process_details
;
CrysAlisPro, Agilent Technologies,
Version 1.171.35.11 (release 16-05-2011 CrysAlis171 .NET)
(compiled May 16 2011,17:55:39)
Empirical absorption correction using spherical harmonics,
 implemented in SCALE3 ABSPACK scaling algorithm.
;
_exptl_crystal_colour yellow
_exptl_crystal_colour_primary yellow
_exptl_crystal_density_diffrn 1.282
_exptl_crystal_density_method 'not measured'
_exptl_crystal_description needle
_exptl_crystal_F_000 752
_exptl_crystal_preparation Luminescent
_exptl_crystal_size_max 0.32
_exptl_crystal_size_mid 0.2
_exptl_crystal_size_min 0.18
_refine_diff_density_max 0.267
_refine_diff_density_min -0.362
_refine_diff_density_rms 0.047
_refine_ls_extinction_method none
_refine_ls_goodness_of_fit_ref 1.040
_refine_ls_hydrogen_treatment constr
_refine_ls_matrix_type full
_refine_ls_number_parameters 237
_refine_ls_number_reflns 3377
_refine_ls_number_restraints 0
_refine_ls_restrained_S_all 1.040
_refine_ls_R_factor_all 0.0640
_refine_ls_R_factor_gt 0.0437
_refine_ls_shift/su_max 0.000
_refine_ls_shift/su_mean 0.000
_refine_ls_structure_factor_coef Fsqd
_refine_ls_weighting_details 'calc w=1/[\s^2^(Fo^2^)+(0.0432P)^2^+0.6367P] where P=(Fo^2^+2Fc^2^)/3'
_refine_ls_weighting_scheme calc
_refine_ls_wR_factor_gt 0.1003
_refine_ls_wR_factor_ref 0.1125
_reflns_number_gt 2598
_reflns_number_total 3377
_reflns_threshold_expression >2sigma(I)
_cod_data_source_file J-Mater-Chem-C-2016-4-9350.cif
_cod_data_source_block 150702_xiamin_0630
_cod_depositor_comments
;
The following automatic conversions were performed:

data item '_chemical_melting_point' value '388.05-389.45' was changed
to '388.8(7)' -- the average value was taken and precision was
estimated.

Automatic conversion script
Id: cif_fix_values 6909 2019-04-08 15:41:33Z antanas 
;
_cod_database_code 7235044

loop_
_space_group_symop_id
_space_group_symop_operation_xyz
1 'x, y, z'
2 '-x, y+1/2, -z+1/2'
3 '-x, -y, -z'
4 'x, -y-1/2, z-1/2'

loop_
_atom_site_label
_atom_site_type_symbol
_atom_site_fract_x
_atom_site_fract_y
_atom_site_fract_z
_atom_site_U_iso_or_equiv
_atom_site_adp_type
_atom_site_occupancy
_atom_site_calc_flag
_atom_site_disorder_assembly
_atom_site_disorder_group
_atom_site_refinement_flags_posn
S1 S 0.14051(4) 0.19230(9) 0.07992(2) 0.03735(18) Uani 1 d . . .
N1 N 0.12174(13) 0.1842(3) 0.18831(7) 0.0307(4) Uani 1 d . . .
N2 N 0.27346(13) 0.5828(3) -0.14839(7) 0.0332(4) Uani 1 d . . .
C1 C 0.06474(16) -0.0079(3) 0.10266(10) 0.0353(5) Uani 1 d . . .
C2 C 0.01166(19) -0.1753(4) 0.07123(12) 0.0519(7) Uani 1 d . . .
H2 H 0.0136 -0.1919 0.0315 0.062 Uiso 1 calc . . R
C3 C -0.04454(19) -0.3178(4) 0.10061(15) 0.0616(9) Uani 1 d . . .
H3 H -0.0820 -0.4335 0.0806 0.074 Uiso 1 calc . . R
C4 C -0.04600(19) -0.2920(4) 0.15814(15) 0.0615(8) Uani 1 d . . .
H4 H -0.0848 -0.3913 0.1770 0.074 Uiso 1 calc . . R
C5 C 0.00593(17) -0.1298(4) 0.18915(12) 0.0496(7) Uani 1 d . . .
H5 H 0.0030 -0.1151 0.2288 0.060 Uiso 1 calc . . R
C6 C 0.06361(16) 0.0146(4) 0.16128(10) 0.0366(5) Uani 1 d . . .
C7 C 0.16694(15) 0.2905(3) 0.14969(9) 0.0293(5) Uani 1 d . . .
C8 C 0.23670(16) 0.4726(3) 0.16261(9) 0.0324(5) Uani 1 d . . .
H8 H 0.2584 0.5107 0.2017 0.039 Uiso 1 calc . . R
C9 C 0.27214(15) 0.5893(3) 0.12313(9) 0.0291(5) Uani 1 d . . .
H9 H 0.2466 0.5491 0.0845 0.035 Uiso 1 calc . . R
C10 C 0.34535(15) 0.7719(3) 0.13074(9) 0.0285(5) Uani 1 d . . .
C11 C 0.38028(16) 0.8578(3) 0.18552(9) 0.0353(5) Uani 1 d . . .
H11 H 0.3583 0.7933 0.2180 0.042 Uiso 1 calc . . R
C12 C 0.44587(17) 1.0340(4) 0.19302(10) 0.0412(6) Uani 1 d . . .
H12 H 0.4684 1.0907 0.2303 0.049 Uiso 1 calc . . R
C13 C 0.47890(17) 1.1280(4) 0.14618(11) 0.0414(6) Uani 1 d . . .
H13 H 0.5239 1.2500 0.1512 0.050 Uiso 1 calc . . R
C14 C 0.44662(16) 1.0451(3) 0.09215(10) 0.0354(5) Uani 1 d . . .
H14 H 0.4703 1.1103 0.0602 0.043 Uiso 1 calc . . R
C15 C 0.37972(15) 0.8669(3) 0.08336(9) 0.0290(5) Uani 1 d . . .
C16 C 0.34715(15) 0.7874(3) 0.02353(9) 0.0284(5) Uani 1 d . . .
C17 C 0.37296(15) 0.5838(3) 0.00728(9) 0.0315(5) Uani 1 d . . .
H17 H 0.4080 0.4893 0.0357 0.038 Uiso 1 calc . . R
C18 C 0.34912(15) 0.5157(3) -0.04876(9) 0.0318(5) Uani 1 d . . .
H18 H 0.3695 0.3769 -0.0582 0.038 Uiso 1 calc . . R
C19 C 0.29534(14) 0.6474(3) -0.09198(9) 0.0282(5) Uani 1 d . . .
C20 C 0.26595(16) 0.8501(3) -0.07528(9) 0.0325(5) Uani 1 d . . .
H20 H 0.2271 0.9427 -0.1031 0.039 Uiso 1 calc . . R
C21 C 0.29258(16) 0.9160(3) -0.01942(9) 0.0319(5) Uani 1 d . . .
H21 H 0.2729 1.0551 -0.0098 0.038 Uiso 1 calc . . R
C22 C 0.22346(18) 0.7282(4) -0.19197(9) 0.0405(5) Uani 1 d . . .
H22A H 0.1546 0.7776 -0.1825 0.061 Uiso 1 calc . . GR
H22B H 0.2104 0.6562 -0.2292 0.061 Uiso 1 calc . . GR
H22C H 0.2714 0.8497 -0.1938 0.061 Uiso 1 calc . . GR
C23 C 0.31755(18) 0.3857(4) -0.16612(10) 0.0415(6) Uani 1 d . . .
H23A H 0.3967 0.3924 -0.1584 0.062 Uiso 1 calc . . GR
H23B H 0.2927 0.3640 -0.2073 0.062 Uiso 1 calc . . GR
H23C H 0.2931 0.2676 -0.1447 0.062 Uiso 1 calc . . GR

loop_
_atom_site_aniso_label
_atom_site_aniso_U_11
_atom_site_aniso_U_22
_atom_site_aniso_U_33
_atom_site_aniso_U_23
_atom_site_aniso_U_13
_atom_site_aniso_U_12
S1 0.0440(3) 0.0366(3) 0.0321(3) -0.0038(3) 0.0084(2) -0.0070(2)
N1 0.0338(9) 0.0283(9) 0.0293(9) 0.0011(8) 0.0036(7) -0.0031(8)
N2 0.0373(9) 0.0290(10) 0.0331(10) 0.0000(8) 0.0047(8) -0.0029(8)
C1 0.0293(11) 0.0280(11) 0.0457(14) 0.0038(10) -0.0023(9) -0.0003(9)
C2 0.0464(14) 0.0385(14) 0.0625(17) -0.0026(13) -0.0144(12) -0.0006(12)
C3 0.0371(13) 0.0334(14) 0.103(3) 0.0042(16) -0.0214(15) -0.0111(11)
C4 0.0353(13) 0.0501(17) 0.093(2) 0.0293(17) -0.0057(14) -0.0089(12)
C5 0.0325(12) 0.0492(15) 0.0657(17) 0.0256(14) 0.0042(11) -0.0061(11)
C6 0.0269(10) 0.0375(13) 0.0448(14) 0.0111(11) 0.0044(9) 0.0025(9)
C7 0.0313(10) 0.0287(11) 0.0284(11) 0.0028(9) 0.0064(8) 0.0004(9)
C8 0.0391(11) 0.0319(11) 0.0268(11) -0.0020(10) 0.0077(9) -0.0060(9)
C9 0.0287(10) 0.0305(11) 0.0279(11) 0.0009(9) 0.0041(8) -0.0023(9)
C10 0.0249(9) 0.0269(11) 0.0336(11) 0.0030(9) 0.0043(8) 0.0011(8)
C11 0.0334(11) 0.0389(13) 0.0344(12) 0.0000(10) 0.0081(9) -0.0051(10)
C12 0.0385(12) 0.0456(14) 0.0391(13) -0.0088(11) 0.0053(10) -0.0091(11)
C13 0.0375(12) 0.0328(12) 0.0550(15) -0.0046(12) 0.0113(11) -0.0111(10)
C14 0.0332(11) 0.0320(12) 0.0432(13) 0.0026(11) 0.0127(9) -0.0039(9)
C15 0.0249(9) 0.0258(11) 0.0369(12) 0.0045(9) 0.0068(8) 0.0022(8)
C16 0.0264(9) 0.0279(11) 0.0329(11) 0.0058(9) 0.0103(8) -0.0035(9)
C17 0.0320(11) 0.0277(11) 0.0353(12) 0.0084(10) 0.0066(9) 0.0026(9)
C18 0.0335(11) 0.0213(10) 0.0408(13) 0.0026(9) 0.0068(9) 0.0011(9)
C19 0.0257(10) 0.0267(11) 0.0336(12) 0.0033(9) 0.0090(8) -0.0065(8)
C20 0.0358(11) 0.0300(12) 0.0326(12) 0.0099(10) 0.0088(9) 0.0035(9)
C21 0.0400(11) 0.0240(10) 0.0347(12) 0.0051(10) 0.0150(9) 0.0024(9)
C22 0.0414(12) 0.0458(14) 0.0335(12) 0.0048(11) 0.0041(10) -0.0026(11)
C23 0.0461(13) 0.0364(12) 0.0426(14) -0.0050(11) 0.0093(10) -0.0029(11)

loop_
_atom_type_symbol
_atom_type_description
_atom_type_scat_dispersion_real
_atom_type_scat_dispersion_imag
_atom_type_scat_source
C C 0.0033 0.0016 'International Tables Vol C Tables 4.2.6.8 and 6.1.1.4'
H H 0.0000 0.0000 'International Tables Vol C Tables 4.2.6.8 and 6.1.1.4'
N N 0.0061 0.0033 'International Tables Vol C Tables 4.2.6.8 and 6.1.1.4'
S S 0.1246 0.1234 'International Tables Vol C Tables 4.2.6.8 and 6.1.1.4'

loop_
_geom_angle_atom_site_label_1
_geom_angle_atom_site_label_2
_geom_angle_atom_site_label_3
_geom_angle
_geom_angle_site_symmetry_1
_geom_angle_site_symmetry_3
C1 S1 C7 89.53(10) . .
C7 N1 C6 108.86(18) . .
C19 N2 C22 119.66(17) . .
C19 N2 C23 120.68(17) . .
C22 N2 C23 118.68(18) . .
C2 C1 S1 129.0(2) . .
C2 C1 C6 121.5(2) . .
C6 C1 S1 109.55(16) . .
C1 C2 H2 121.4 . .
C1 C2 C3 117.3(3) . .
C3 C2 H2 121.4 . .
C2 C3 H3 119.7 . .
C4 C3 C2 120.6(2) . .
C4 C3 H3 119.7 . .
C3 C4 H4 118.7 . .
C5 C4 C3 122.6(3) . .
C5 C4 H4 118.7 . .
C4 C5 H5 120.8 . .
C4 C5 C6 118.4(3) . .
C6 C5 H5 120.8 . .
N1 C6 C1 116.27(19) . .
N1 C6 C5 124.0(2) . .
C1 C6 C5 119.7(2) . .
N1 C7 S1 115.77(15) . .
N1 C7 C8 124.55(19) . .
C8 C7 S1 119.65(15) . .
C7 C8 H8 118.1 . .
C9 C8 C7 123.8(2) . .
C9 C8 H8 118.1 . .
C8 C9 H9 115.5 . .
C8 C9 C10 129.0(2) . .
C10 C9 H9 115.5 . .
C11 C10 C9 120.53(19) . .
C15 C10 C9 120.62(18) . .
C15 C10 C11 118.84(18) . .
C10 C11 H11 119.4 . .
C12 C11 C10 121.1(2) . .
C12 C11 H11 119.4 . .
C11 C12 H12 120.1 . .
C11 C12 C13 119.9(2) . .
C13 C12 H12 120.1 . .
C12 C13 H13 120.0 . .
C14 C13 C12 120.0(2) . .
C14 C13 H13 120.0 . .
C13 C14 H14 119.4 . .
C13 C14 C15 121.2(2) . .
C15 C14 H14 119.4 . .
C10 C15 C16 122.87(18) . .
C14 C15 C10 118.91(19) . .
C14 C15 C16 118.22(19) . .
C17 C16 C15 122.12(18) . .
C21 C16 C15 121.35(18) . .
C21 C16 C17 116.49(19) . .
C16 C17 H17 119.0 . .
C18 C17 C16 122.00(19) . .
C18 C17 H17 119.0 . .
C17 C18 H18 119.4 . .
C17 C18 C19 121.12(19) . .
C19 C18 H18 119.4 . .
N2 C19 C18 121.59(18) . .
N2 C19 C20 121.50(18) . .
C18 C19 C20 116.90(19) . .
C19 C20 H20 119.6 . .
C21 C20 C19 120.90(19) . .
C21 C20 H20 119.6 . .
C16 C21 H21 118.7 . .
C20 C21 C16 122.54(19) . .
C20 C21 H21 118.7 . .
N2 C22 H22A 109.5 . .
N2 C22 H22B 109.5 . .
N2 C22 H22C 109.5 . .
H22A C22 H22B 109.5 . .
H22A C22 H22C 109.5 . .
H22B C22 H22C 109.5 . .
N2 C23 H23A 109.5 . .
N2 C23 H23B 109.5 . .
N2 C23 H23C 109.5 . .
H23A C23 H23B 109.5 . .
H23A C23 H23C 109.5 . .
H23B C23 H23C 109.5 . .

loop_
_geom_bond_atom_site_label_1
_geom_bond_atom_site_label_2
_geom_bond_distance
_geom_bond_site_symmetry_2
S1 C1 1.721(2) .
S1 C7 1.741(2) .
N1 C6 1.389(3) .
N1 C7 1.335(3) .
N2 C19 1.378(3) .
N2 C22 1.442(3) .
N2 C23 1.452(3) .
C1 C2 1.395(3) .
C1 C6 1.396(3) .
C2 H2 0.9500 .
C2 C3 1.398(4) .
C3 H3 0.9500 .
C3 C4 1.374(4) .
C4 H4 0.9500 .
C4 C5 1.360(4) .
C5 H5 0.9500 .
C5 C6 1.397(3) .
C7 C8 1.446(3) .
C8 H8 0.9500 .
C8 C9 1.324(3) .
C9 H9 0.9500 .
C9 C10 1.466(3) .
C10 C11 1.405(3) .
C10 C15 1.402(3) .
C11 H11 0.9500 .
C11 C12 1.377(3) .
C12 H12 0.9500 .
C12 C13 1.381(3) .
C13 H13 0.9500 .
C13 C14 1.377(3) .
C14 H14 0.9500 .
C14 C15 1.398(3) .
C15 C16 1.492(3) .
C16 C17 1.395(3) .
C16 C21 1.387(3) .
C17 H17 0.9500 .
C17 C18 1.378(3) .
C18 H18 0.9500 .
C18 C19 1.400(3) .
C19 C20 1.406(3) .
C20 H20 0.9500 .
C20 C21 1.372(3) .
C21 H21 0.9500 .
C22 H22A 0.9800 .
C22 H22B 0.9800 .
C22 H22C 0.9800 .
C23 H23A 0.9800 .
C23 H23B 0.9800 .
C23 H23C 0.9800 .

loop_
_geom_torsion_atom_site_label_1
_geom_torsion_atom_site_label_2
_geom_torsion_atom_site_label_3
_geom_torsion_atom_site_label_4
_geom_torsion
_geom_torsion_site_symmetry_1
_geom_torsion_site_symmetry_2
_geom_torsion_site_symmetry_3
_geom_torsion_site_symmetry_4
S1 C1 C2 C3 179.80(17) . . . .
S1 C1 C6 N1 -0.6(2) . . . .
S1 C1 C6 C5 179.43(16) . . . .
S1 C7 C8 C9 9.0(3) . . . .
N1 C7 C8 C9 -172.9(2) . . . .
N2 C19 C20 C21 -177.00(18) . . . .
C1 S1 C7 N1 -0.68(16) . . . .
C1 S1 C7 C8 177.58(17) . . . .
C1 C2 C3 C4 -0.3(3) . . . .
C2 C1 C6 N1 178.30(18) . . . .
C2 C1 C6 C5 -1.7(3) . . . .
C2 C3 C4 C5 0.0(4) . . . .
C3 C4 C5 C6 -0.6(4) . . . .
C4 C5 C6 N1 -178.7(2) . . . .
C4 C5 C6 C1 1.4(3) . . . .
C6 N1 C7 S1 0.5(2) . . . .
C6 N1 C7 C8 -177.69(18) . . . .
C6 C1 C2 C3 1.2(3) . . . .
C7 S1 C1 C2 -178.1(2) . . . .
C7 S1 C1 C6 0.65(16) . . . .
C7 N1 C6 C1 0.1(2) . . . .
C7 N1 C6 C5 -179.9(2) . . . .
C7 C8 C9 C10 -177.84(19) . . . .
C8 C9 C10 C11 -5.9(3) . . . .
C8 C9 C10 C15 175.6(2) . . . .
C9 C10 C11 C12 -177.63(19) . . . .
C9 C10 C15 C14 177.88(17) . . . .
C9 C10 C15 C16 -1.5(3) . . . .
C10 C11 C12 C13 -0.4(3) . . . .
C10 C15 C16 C17 -61.0(3) . . . .
C10 C15 C16 C21 121.3(2) . . . .
C11 C10 C15 C14 -0.7(3) . . . .
C11 C10 C15 C16 179.95(17) . . . .
C11 C12 C13 C14 -0.3(3) . . . .
C12 C13 C14 C15 0.5(3) . . . .
C13 C14 C15 C10 0.0(3) . . . .
C13 C14 C15 C16 179.37(18) . . . .
C14 C15 C16 C17 119.6(2) . . . .
C14 C15 C16 C21 -58.1(2) . . . .
C15 C10 C11 C12 0.9(3) . . . .
C15 C16 C17 C18 -175.59(18) . . . .
C15 C16 C21 C20 177.02(18) . . . .
C16 C17 C18 C19 -1.5(3) . . . .
C17 C16 C21 C20 -0.8(3) . . . .
C17 C18 C19 N2 178.38(18) . . . .
C17 C18 C19 C20 -0.8(3) . . . .
C18 C19 C20 C21 2.2(3) . . . .
C19 C20 C21 C16 -1.4(3) . . . .
C21 C16 C17 C18 2.2(3) . . . .
C22 N2 C19 C18 -176.42(18) . . . .
C22 N2 C19 C20 2.7(3) . . . .
C23 N2 C19 C18 -7.9(3) . . . .
C23 N2 C19 C20 171.24(18) . . . .
